data_2016255
loop_
_publ_author_name
'Balakrishna, Maravanji S.'
'Chivers, Tristram'
'Parvez, Masood'

_publ_section_title
;
 Tetrakis(1-naphthylamino)silane and its tetrahydrofuran trisolvate
;
_journal_coeditor_code GD3147
_journal_issue 11
_journal_name_full 'Acta Crystallographica Section C'
_journal_page_first o617
_journal_page_last o619
_journal_paper_doi 10.1107/S010827010704468X
_journal_volume 63
_journal_year 2007
_chemical_formula_iupac 'C40 H32 N4 Si'
_chemical_formula_moiety 'C40 H32 N4 Si'
_chemical_formula_sum 'C40 H32 N4 Si'
_chemical_formula_weight 596.79
_chemical_name_systematic Tetrakis(1-naphthylamino)silane
_space_group_IT_number 14
_symmetry_cell_setting monoclinic
_symmetry_space_group_name_Hall '-P 2yn'
_symmetry_space_group_name_H-M 'P 1 21/n 1'
_atom_sites_solution_hydrogens geom
_atom_sites_solution_primary direct
_atom_sites_solution_secondary difmap
_cell_angle_alpha 90.00
_cell_angle_beta 109.500(10)
_cell_angle_gamma 90.00
_cell_formula_units_Z 4
_cell_length_a 10.695(2)
_cell_length_b 22.718(4)
_cell_length_c 13.516(2)
_cell_measurement_reflns_used 12258
_cell_measurement_temperature 173(2)
_cell_measurement_theta_max 27.49
_cell_measurement_theta_min 3.13
_cell_volume 3095.6(9)
_computing_cell_refinement 'DENZO (Otwinowski & Minor, 1997)'
_computing_data_collection 'COLLECT (Nonius, 1998)'
_computing_data_reduction 'SCALEPACK (Otwinowski & Minor, 1997)'
_computing_molecular_graphics 'ORTEPII (Johnson, 1976)'
_computing_publication_material 'SHELXL97 (Sheldrick, 1997)'
_computing_structure_refinement 'SHELXL97 (Sheldrick, 1997)'
_computing_structure_solution 'SAPI91 (Fan, 1991)'
_diffrn_ambient_temperature 173(2)
_diffrn_measured_fraction_theta_full 0.990
_diffrn_measured_fraction_theta_max 0.990
_diffrn_measurement_device_type 'Nonius KappaCCD area-detector'
_diffrn_measurement_method '\w and \f '
_diffrn_radiation_monochromator graphite
_diffrn_radiation_source 'fine-focus sealed tube'
_diffrn_radiation_type MoK\a
_diffrn_radiation_wavelength 0.71073
_diffrn_reflns_av_R_equivalents 0.0306
_diffrn_reflns_av_sigmaI/netI 0.0468
_diffrn_reflns_limit_h_max 13
_diffrn_reflns_limit_h_min -13
_diffrn_reflns_limit_k_max 29
_diffrn_reflns_limit_k_min -25
_diffrn_reflns_limit_l_max 17
_diffrn_reflns_limit_l_min -17
_diffrn_reflns_number 12258
_diffrn_reflns_theta_full 27.49
_diffrn_reflns_theta_max 27.49
_diffrn_reflns_theta_min 3.13
_exptl_absorpt_coefficient_mu 0.112
_exptl_absorpt_correction_T_max 0.9757
_exptl_absorpt_correction_T_min 0.9671
_exptl_absorpt_correction_type multi-scan
_exptl_absorpt_process_details '(SORTAV; Blessing, 1997)'
_exptl_crystal_colour colourless
_exptl_crystal_density_diffrn 1.281
_exptl_crystal_density_method 'not measured'
_exptl_crystal_description prism
_exptl_crystal_F_000 1256
_exptl_crystal_size_max 0.30
_exptl_crystal_size_mid 0.28
_exptl_crystal_size_min 0.22
_refine_diff_density_max 0.270
_refine_diff_density_min -0.301
_refine_ls_extinction_method none
_refine_ls_goodness_of_fit_ref 1.014
_refine_ls_hydrogen_treatment constr
_refine_ls_matrix_type full
_refine_ls_number_parameters 406
_refine_ls_number_reflns 7035
_refine_ls_number_restraints 0
_refine_ls_restrained_S_all 1.014
_refine_ls_R_factor_all 0.0702
_refine_ls_R_factor_gt 0.0450
_refine_ls_shift/su_max 0.000
_refine_ls_shift/su_mean 0.000
_refine_ls_structure_factor_coef Fsqd
_refine_ls_weighting_details 'calc w = 1/[\s^2^(Fo^2^)+(0.057P)^2^+0.89P] where P=(Fo^2^+2Fc^2^)/3'
_refine_ls_weighting_scheme calc
_refine_ls_wR_factor_gt 0.1069
_refine_ls_wR_factor_ref 0.1216
_reflns_number_gt 5131
_reflns_number_total 7035
_reflns_threshold_expression I>2\s(I)
_cod_data_source_file gd3147.cif
_cod_data_source_block I
_cod_original_sg_symbol_H-M 'P 21/n '
_cod_database_code 2016255
_cod_database_fobs_code 2016255

loop_
_symmetry_equiv_pos_as_xyz
'x, y, z'
'-x+1/2, y+1/2, -z+1/2'
'-x, -y, -z'
'x-1/2, -y-1/2, z-1/2'

loop_
_atom_site_type_symbol
_atom_site_label
_atom_site_fract_x
_atom_site_fract_y
_atom_site_fract_z
_atom_site_U_iso_or_equiv
_atom_site_adp_type
_atom_site_calc_flag
_atom_site_refinement_flags
_atom_site_occupancy
Si Si1 0.29985(4) 0.160074(19) 0.43388(3) 0.02735(12) Uani d . 1
N N1 0.32827(13) 0.13594(6) 0.32323(10) 0.0328(3) Uani d . 1
H H1N 0.4120 0.1362 0.3270 0.039 Uiso calc R 1
N N2 0.19988(13) 0.11643(6) 0.47840(10) 0.0302(3) Uani d . 1
H H2N 0.1249 0.1324 0.4783 0.036 Uiso calc R 1
N N3 0.45137(13) 0.15753(6) 0.53215(10) 0.0303(3) Uani d . 1
H H3N 0.4521 0.1376 0.5882 0.036 Uiso calc R 1
N N4 0.22511(13) 0.22749(6) 0.40681(10) 0.0310(3) Uani d . 1
H H4N 0.2091 0.2405 0.3425 0.037 Uiso calc R 1
C C1 0.23878(15) 0.11579(7) 0.22718(12) 0.0286(3) Uani d . 1
C C2 0.11403(16) 0.13935(8) 0.18532(13) 0.0350(4) Uani d . 1
H H2 0.0873 0.1699 0.2220 0.042 Uiso calc R 1
C C3 0.02491(17) 0.11928(8) 0.08923(14) 0.0392(4) Uani d . 1
H H3 -0.0616 0.1357 0.0628 0.047 Uiso calc R 1
C C4 0.06162(17) 0.07650(8) 0.03371(13) 0.0359(4) Uani d . 1
H H4 0.0014 0.0640 -0.0320 0.043 Uiso calc R 1
C C5 0.18850(16) 0.05072(7) 0.07333(12) 0.0313(4) Uani d . 1
C C6 0.22995(18) 0.00643(8) 0.01651(15) 0.0385(4) Uani d . 1
H H6 0.1715 -0.0055 -0.0502 0.046 Uiso calc R 1
C C7 0.3512(2) -0.01899(8) 0.05570(16) 0.0452(5) Uani d . 1
H H7 0.3770 -0.0483 0.0162 0.054 Uiso calc R 1
C C8 0.43865(19) -0.00221(8) 0.15442(16) 0.0449(4) Uani d . 1
H H8 0.5228 -0.0207 0.1821 0.054 Uiso calc R 1
C C9 0.40315(17) 0.04081(8) 0.21122(14) 0.0352(4) Uani d . 1
H H9 0.4634 0.0517 0.2780 0.042 Uiso calc R 1
C C10 0.27835(15) 0.06922(7) 0.17207(12) 0.0281(3) Uani d . 1
C C11 0.22285(15) 0.05782(7) 0.51536(12) 0.0293(3) Uani d . 1
C C12 0.30907(16) 0.02207(7) 0.48686(14) 0.0367(4) Uani d . 1
H H12 0.3542 0.0372 0.4426 0.044 Uiso calc R 1
C C13 0.33152(17) -0.03649(8) 0.52207(16) 0.0439(4) Uani d . 1
H H13 0.3918 -0.0602 0.5016 0.053 Uiso calc R 1
C C14 0.26781(18) -0.05945(8) 0.58503(16) 0.0447(5) Uani d . 1
H H14 0.2830 -0.0992 0.6074 0.054 Uiso calc R 1
C C15 0.17912(16) -0.02459(7) 0.61744(13) 0.0364(4) Uani d . 1
C C16 0.10982(19) -0.04722(9) 0.68211(15) 0.0467(5) Uani d . 1
H H16 0.1261 -0.0866 0.7069 0.056 Uiso calc R 1
C C17 0.0210(2) -0.01418(9) 0.70947(14) 0.0483(5) Uani d . 1
H H17 -0.0249 -0.0306 0.7522 0.058 Uiso calc R 1
C C18 -0.00322(19) 0.04426(9) 0.67476(14) 0.0435(4) Uani d . 1
H H18 -0.0662 0.0672 0.6934 0.052 Uiso calc R 1
C C19 0.06360(17) 0.06827(8) 0.61412(13) 0.0361(4) Uani d . 1
H H19 0.0480 0.1082 0.5929 0.043 Uiso calc R 1
C C20 0.15517(15) 0.03509(7) 0.58241(12) 0.0299(3) Uani d . 1
C C21 0.57412(16) 0.18195(7) 0.53765(13) 0.0305(3) Uani d . 1
C C22 0.58601(19) 0.21404(8) 0.45471(14) 0.0433(4) Uani d . 1
H H22 0.5103 0.2198 0.3940 0.052 Uiso calc R 1
C C23 0.7079(2) 0.23835(10) 0.45846(16) 0.0568(6) Uani d . 1
H H23 0.7139 0.2596 0.3997 0.068 Uiso calc R 1
C C24 0.8175(2) 0.23201(10) 0.54457(17) 0.0564(6) Uani d . 1
H H24 0.8992 0.2489 0.5458 0.068 Uiso calc R 1
C C25 0.81039(17) 0.20032(7) 0.63274(14) 0.0371(4) Uani d . 1
C C26 0.92191(18) 0.19489(8) 0.72485(15) 0.0423(4) Uani d . 1
H H26 1.0030 0.2131 0.7277 0.051 Uiso calc R 1
C C27 0.91574(18) 0.16415(8) 0.80956(14) 0.0401(4) Uani d . 1
H H27 0.9914 0.1616 0.8712 0.048 Uiso calc R 1
C C28 0.79719(17) 0.13622(8) 0.80545(13) 0.0370(4) Uani d . 1
H H28 0.7934 0.1141 0.8640 0.044 Uiso calc R 1
C C29 0.68662(16) 0.14059(7) 0.71760(12) 0.0303(3) Uani d . 1
H H29 0.6075 0.1209 0.7159 0.036 Uiso calc R 1
C C30 0.68813(16) 0.17386(7) 0.62939(12) 0.0290(3) Uani d . 1
C C31 0.18560(16) 0.26510(7) 0.47477(12) 0.0288(3) Uani d . 1
C C32 0.25929(18) 0.26766(7) 0.57944(13) 0.0368(4) Uani d . 1
H H32 0.3374 0.2445 0.6054 0.044 Uiso calc R 1
C C33 0.2216(2) 0.30387(8) 0.64927(14) 0.0431(4) Uani d . 1
H H33 0.2728 0.3039 0.7218 0.052 Uiso calc R 1
C C34 0.11225(19) 0.33885(8) 0.61348(14) 0.0404(4) Uani d . 1
H H34 0.0889 0.3639 0.6608 0.048 Uiso calc R 1
C C35 0.03324(17) 0.33807(7) 0.50602(13) 0.0320(4) Uani d . 1
C C36 -0.08179(18) 0.37335(8) 0.46750(14) 0.0383(4) Uani d . 1
H H36 -0.1052 0.3987 0.5144 0.046 Uiso calc R 1
C C37 -0.15976(18) 0.37182(8) 0.36456(15) 0.0398(4) Uani d . 1
H H37 -0.2359 0.3963 0.3401 0.048 Uiso calc R 1
C C38 -0.12719(17) 0.33389(8) 0.29468(14) 0.0381(4) Uani d . 1
H H38 -0.1819 0.3325 0.2230 0.046 Uiso calc R 1
C C39 -0.01674(16) 0.29883(7) 0.32948(13) 0.0332(4) Uani d . 1
H H39 0.0033 0.2731 0.2815 0.040 Uiso calc R 1
C C40 0.06803(15) 0.30012(7) 0.43516(12) 0.0286(3) Uani d . 1

loop_
_atom_site_aniso_label
_atom_site_aniso_U_11
_atom_site_aniso_U_22
_atom_site_aniso_U_33
_atom_site_aniso_U_12
_atom_site_aniso_U_13
_atom_site_aniso_U_23
Si1 0.0278(2) 0.0284(2) 0.0257(2) 0.00109(18) 0.00871(17) 0.00023(17)
N1 0.0265(7) 0.0436(8) 0.0283(7) 0.0011(6) 0.0091(5) -0.0030(6)
N2 0.0280(7) 0.0268(7) 0.0376(8) 0.0035(5) 0.0131(6) 0.0018(6)
N3 0.0302(7) 0.0335(7) 0.0266(7) -0.0020(6) 0.0087(5) 0.0047(5)
N4 0.0376(7) 0.0307(7) 0.0252(7) 0.0034(6) 0.0111(6) 0.0026(5)
C1 0.0292(8) 0.0319(8) 0.0260(8) -0.0011(7) 0.0109(6) 0.0020(6)
C2 0.0353(9) 0.0355(9) 0.0337(9) 0.0067(7) 0.0108(7) -0.0026(7)
C3 0.0315(9) 0.0442(10) 0.0376(9) 0.0070(8) 0.0060(7) 0.0005(8)
C4 0.0330(9) 0.0403(9) 0.0299(9) -0.0028(7) 0.0045(7) -0.0018(7)
C5 0.0338(8) 0.0292(8) 0.0325(9) -0.0045(7) 0.0133(7) 0.0003(7)
C6 0.0438(10) 0.0326(9) 0.0427(10) -0.0075(8) 0.0193(8) -0.0076(7)
C7 0.0511(11) 0.0325(9) 0.0585(12) -0.0007(8) 0.0269(10) -0.0103(8)
C8 0.0422(10) 0.0377(10) 0.0572(12) 0.0087(8) 0.0199(9) 0.0028(9)
C9 0.0336(9) 0.0358(9) 0.0367(9) 0.0036(7) 0.0124(7) 0.0023(7)
C10 0.0299(8) 0.0273(8) 0.0295(8) -0.0015(6) 0.0131(6) 0.0027(6)
C11 0.0255(8) 0.0269(8) 0.0312(8) -0.0009(6) 0.0039(6) -0.0010(6)
C12 0.0291(8) 0.0339(9) 0.0471(10) 0.0011(7) 0.0129(7) -0.0010(8)
C13 0.0310(9) 0.0333(9) 0.0624(12) 0.0069(8) 0.0090(9) -0.0032(9)
C14 0.0342(9) 0.0296(9) 0.0590(12) 0.0024(8) 0.0007(8) 0.0078(8)
C15 0.0315(9) 0.0326(9) 0.0362(9) -0.0059(7) -0.0006(7) 0.0040(7)
C16 0.0471(11) 0.0409(10) 0.0426(11) -0.0102(9) 0.0022(9) 0.0116(8)
C17 0.0532(12) 0.0554(12) 0.0362(10) -0.0176(10) 0.0148(9) 0.0025(9)
C18 0.0481(10) 0.0467(11) 0.0398(10) -0.0129(9) 0.0202(8) -0.0099(8)
C19 0.0390(9) 0.0346(9) 0.0350(9) -0.0068(7) 0.0129(7) -0.0058(7)
C20 0.0256(8) 0.0309(8) 0.0276(8) -0.0051(7) 0.0014(6) -0.0022(6)
C21 0.0330(8) 0.0255(8) 0.0327(8) -0.0028(7) 0.0107(7) 0.0004(7)
C22 0.0437(10) 0.0420(10) 0.0384(10) -0.0086(8) 0.0057(8) 0.0120(8)
C23 0.0554(12) 0.0594(13) 0.0505(12) -0.0201(10) 0.0111(10) 0.0232(10)
C24 0.0457(11) 0.0607(13) 0.0583(13) -0.0228(10) 0.0113(10) 0.0168(10)
C25 0.0365(9) 0.0293(8) 0.0411(10) -0.0079(7) 0.0073(8) 0.0015(7)
C26 0.0352(9) 0.0363(10) 0.0502(11) -0.0095(8) 0.0071(8) -0.0026(8)
C27 0.0369(9) 0.0377(10) 0.0371(10) 0.0002(8) 0.0010(8) -0.0035(8)
C28 0.0399(9) 0.0399(10) 0.0304(9) 0.0055(8) 0.0106(7) 0.0014(7)
C29 0.0315(8) 0.0308(8) 0.0298(8) 0.0013(7) 0.0119(7) -0.0012(6)
C30 0.0322(8) 0.0230(7) 0.0306(8) -0.0007(6) 0.0091(7) -0.0022(6)
C31 0.0346(8) 0.0224(8) 0.0320(8) -0.0043(6) 0.0147(7) 0.0008(6)
C32 0.0436(10) 0.0303(9) 0.0340(9) 0.0012(8) 0.0095(8) -0.0010(7)
C33 0.0577(12) 0.0373(10) 0.0310(9) -0.0003(9) 0.0102(8) -0.0056(8)
C34 0.0547(11) 0.0335(9) 0.0365(10) -0.0035(8) 0.0199(8) -0.0084(7)
C35 0.0386(9) 0.0238(8) 0.0385(9) -0.0056(7) 0.0195(7) -0.0009(7)
C36 0.0432(10) 0.0307(9) 0.0485(11) -0.0002(8) 0.0255(8) -0.0031(8)
C37 0.0357(9) 0.0351(9) 0.0533(11) 0.0032(8) 0.0209(8) 0.0038(8)
C38 0.0341(9) 0.0398(10) 0.0410(10) 0.0009(8) 0.0132(8) 0.0037(8)
C39 0.0355(9) 0.0319(9) 0.0353(9) -0.0005(7) 0.0158(7) 0.0003(7)
C40 0.0335(8) 0.0231(7) 0.0332(8) -0.0056(6) 0.0165(7) 0.0019(6)

loop_
_atom_type_symbol
_atom_type_description
_atom_type_scat_dispersion_real
_atom_type_scat_dispersion_imag
_atom_type_scat_source
C C 0.0033 0.0016 'International Tables Vol C Tables 4.2.6.8 and 6.1.1.4'
H H 0.0000 0.0000 'International Tables Vol C Tables 4.2.6.8 and 6.1.1.4'
N N 0.0061 0.0033 'International Tables Vol C Tables 4.2.6.8 and 6.1.1.4'
Si Si 0.0817 0.0704 'International Tables Vol C Tables 4.2.6.8 and 6.1.1.4'

loop_
_geom_angle_atom_site_label_1
_geom_angle_atom_site_label_2
_geom_angle_atom_site_label_3
_geom_angle
_geom_angle_publ_flag
N2 Si1 N4 107.00(7) y
N2 Si1 N1 115.86(7) y
N4 Si1 N1 107.85(7) y
N2 Si1 N3 104.34(7) y
N4 Si1 N3 116.63(7) y
N1 Si1 N3 105.52(7) y
C1 N1 Si1 130.19(11) y
C1 N1 H1N 114.9 ?
Si1 N1 H1N 114.9 ?
C11 N2 Si1 127.99(11) y
C11 N2 H2N 116.0 ?
Si1 N2 H2N 116.0 ?
C21 N3 Si1 130.61(11) y
C21 N3 H3N 114.7 ?
Si1 N3 H3N 114.7 ?
C31 N4 Si1 128.33(11) y
C31 N4 H4N 115.8 ?
Si1 N4 H4N 115.8 ?
C2 C1 N1 121.44(14) ?
C2 C1 C10 119.19(14) ?
N1 C1 C10 119.37(14) ?
C1 C2 C3 121.36(15) ?
C1 C2 H2 119.3 ?
C3 C2 H2 119.3 ?
C4 C3 C2 120.58(16) ?
C4 C3 H3 119.7 ?
C2 C3 H3 119.7 ?
C3 C4 C5 120.32(16) ?
C3 C4 H4 119.8 ?
C5 C4 H4 119.8 ?
C4 C5 C10 119.79(15) ?
C4 C5 C6 121.50(15) ?
C10 C5 C6 118.71(15) ?
C7 C6 C5 121.33(17) ?
C7 C6 H6 119.3 ?
C5 C6 H6 119.3 ?
C6 C7 C8 120.21(17) ?
C6 C7 H7 119.9 ?
C8 C7 H7 119.9 ?
C9 C8 C7 120.30(17) ?
C9 C8 H8 119.8 ?
C7 C8 H8 119.8 ?
C8 C9 C10 121.18(16) ?
C8 C9 H9 119.4 ?
C10 C9 H9 119.4 ?
C9 C10 C5 118.22(15) ?
C9 C10 C1 123.08(15) ?
C5 C10 C1 118.70(14) ?
C12 C11 N2 120.66(15) ?
C12 C11 C20 119.46(15) ?
N2 C11 C20 119.88(14) ?
C11 C12 C13 121.20(17) ?
C11 C12 H12 119.4 ?
C13 C12 H12 119.4 ?
C14 C13 C12 120.68(17) ?
C14 C13 H13 119.7 ?
C12 C13 H13 119.7 ?
C13 C14 C15 120.51(16) ?
C13 C14 H14 119.7 ?
C15 C14 H14 119.7 ?
C14 C15 C16 122.07(17) ?
C14 C15 C20 119.55(16) ?
C16 C15 C20 118.36(17) ?
C17 C16 C15 121.71(17) ?
C17 C16 H16 119.1 ?
C15 C16 H16 119.1 ?
C16 C17 C18 120.06(17) ?
C16 C17 H17 120.0 ?
C18 C17 H17 120.0 ?
C19 C18 C17 120.17(18) ?
C19 C18 H18 119.9 ?
C17 C18 H18 119.9 ?
C18 C19 C20 121.56(17) ?
C18 C19 H19 119.2 ?
C20 C19 H19 119.2 ?
C19 C20 C15 118.12(15) ?
C19 C20 C11 123.26(15) ?
C15 C20 C11 118.60(15) ?
C22 C21 N3 120.29(15) ?
C22 C21 C30 119.30(15) ?
N3 C21 C30 120.41(14) ?
C21 C22 C23 121.09(17) ?
C21 C22 H22 119.5 ?
C23 C22 H22 119.5 ?
C24 C23 C22 121.09(18) ?
C24 C23 H23 119.5 ?
C22 C23 H23 119.5 ?
C23 C24 C25 120.20(18) ?
C23 C24 H24 119.9 ?
C25 C24 H24 119.9 ?
C26 C25 C24 121.29(16) ?
C26 C25 C30 119.12(16) ?
C24 C25 C30 119.58(16) ?
C27 C26 C25 121.48(17) ?
C27 C26 H26 119.3 ?
C25 C26 H26 119.3 ?
C26 C27 C28 119.72(16) ?
C26 C27 H27 120.1 ?
C28 C27 H27 120.1 ?
C29 C28 C27 120.56(16) ?
C29 C28 H28 119.7 ?
C27 C28 H28 119.7 ?
C28 C29 C30 121.24(15) ?
C28 C29 H29 119.4 ?
C30 C29 H29 119.4 ?
C29 C30 C25 117.79(15) ?
C29 C30 C21 123.51(14) ?
C25 C30 C21 118.70(14) ?
C32 C31 N4 120.04(14) ?
C32 C31 C40 119.50(15) ?
N4 C31 C40 120.45(14) ?
C31 C32 C33 121.42(17) ?
C31 C32 H32 119.3 ?
C33 C32 H32 119.3 ?
C34 C33 C32 120.44(17) ?
C34 C33 H33 119.8 ?
C32 C33 H33 119.8 ?
C33 C34 C35 120.31(16) ?
C33 C34 H34 119.8 ?
C35 C34 H34 119.8 ?
C36 C35 C34 121.24(15) ?
C36 C35 C40 119.01(16) ?
C34 C35 C40 119.73(15) ?
C37 C36 C35 121.47(16) ?
C37 C36 H36 119.3 ?
C35 C36 H36 119.3 ?
C36 C37 C38 119.82(16) ?
C36 C37 H37 120.1 ?
C38 C37 H37 120.1 ?
C39 C38 C37 120.26(17) ?
C39 C38 H38 119.9 ?
C37 C38 H38 119.9 ?
C38 C39 C40 121.53(15) ?
C38 C39 H39 119.2 ?
C40 C39 H39 119.2 ?
C39 C40 C35 117.89(15) ?
C39 C40 C31 123.57(14) ?
C35 C40 C31 118.54(15) ?

loop_
_geom_bond_atom_site_label_1
_geom_bond_atom_site_label_2
_geom_bond_distance
_geom_bond_publ_flag
Si1 N2 1.7082(13) y
Si1 N4 1.7097(14) y
Si1 N1 1.7125(14) y
Si1 N3 1.7195(14) y
N1 C1 1.408(2) y
N1 H1N 0.8800 ?
N2 C11 1.415(2) y
N2 H2N 0.8800 ?
N3 C21 1.404(2) y
N3 H3N 0.8800 ?
N4 C31 1.418(2) y
N4 H4N 0.8800 ?
C1 C2 1.372(2) ?
C1 C10 1.436(2) ?
C2 C3 1.406(2) ?
C2 H2 0.9500 ?
C3 C4 1.363(2) ?
C3 H3 0.9500 ?
C4 C5 1.409(2) ?
C4 H4 0.9500 ?
C5 C10 1.423(2) ?
C5 C6 1.423(2) ?
C6 C7 1.355(3) ?
C6 H6 0.9500 ?
C7 C8 1.403(3) ?
C7 H7 0.9500 ?
C8 C9 1.372(2) ?
C8 H8 0.9500 ?
C9 C10 1.417(2) ?
C9 H9 0.9500 ?
C11 C12 1.377(2) ?
C11 C20 1.432(2) ?
C12 C13 1.406(3) ?
C12 H12 0.9500 ?
C13 C14 1.359(3) ?
C13 H13 0.9500 ?
C14 C15 1.413(3) ?
C14 H14 0.9500 ?
C15 C16 1.418(3) ?
C15 C20 1.431(2) ?
C16 C17 1.355(3) ?
C16 H16 0.9500 ?
C17 C18 1.403(3) ?
C17 H17 0.9500 ?
C18 C19 1.368(2) ?
C18 H18 0.9500 ?
C19 C20 1.411(2) ?
C19 H19 0.9500 ?
C21 C22 1.378(2) ?
C21 C30 1.431(2) ?
C22 C23 1.401(3) ?
C22 H22 0.9500 ?
C23 C24 1.355(3) ?
C23 H23 0.9500 ?
C24 C25 1.416(3) ?
C24 H24 0.9500 ?
C25 C26 1.413(2) ?
C25 C30 1.426(2) ?
C26 C27 1.361(3) ?
C26 H26 0.9500 ?
C27 C28 1.402(3) ?
C27 H27 0.9500 ?
C28 C29 1.371(2) ?
C28 H28 0.9500 ?
C29 C30 1.416(2) ?
C29 H29 0.9500 ?
C31 C32 1.372(2) ?
C31 C40 1.432(2) ?
C32 C33 1.409(2) ?
C32 H32 0.9500 ?
C33 C34 1.362(3) ?
C33 H33 0.9500 ?
C34 C35 1.416(2) ?
C34 H34 0.9500 ?
C35 C36 1.414(2) ?
C35 C40 1.427(2) ?
C36 C37 1.363(3) ?
C36 H36 0.9500 ?
C37 C38 1.406(2) ?
C37 H37 0.9500 ?
C38 C39 1.371(2) ?
C38 H38 0.9500 ?
C39 C40 1.414(2) ?
C39 H39 0.9500 ?

loop_
_geom_torsion_atom_site_label_1
_geom_torsion_atom_site_label_2
_geom_torsion_atom_site_label_3
_geom_torsion_atom_site_label_4
_geom_torsion
_geom_torsion_publ_flag
N2 Si1 N1 C1 48.19(17) ?
N4 Si1 N1 C1 -71.64(16) ?
N3 Si1 N1 C1 163.04(14) ?
N4 Si1 N2 C11 -176.70(13) ?
N1 Si1 N2 C11 63.01(15) ?
N3 Si1 N2 C11 -52.51(15) ?
N2 Si1 N3 C21 175.89(14) ?
N4 Si1 N3 C21 -66.35(16) ?
N1 Si1 N3 C21 53.33(16) ?
N2 Si1 N4 C31 56.26(15) ?
N1 Si1 N4 C31 -178.45(13) ?
N3 Si1 N4 C31 -60.03(15) ?
Si1 N1 C1 C2 35.2(2) y
Si1 N1 C1 C10 -144.35(13) y
N1 C1 C2 C3 179.81(15) ?
C10 C1 C2 C3 -0.7(2) ?
C1 C2 C3 C4 -1.5(3) ?
C2 C3 C4 C5 1.6(3) ?
C3 C4 C5 C10 0.4(2) ?
C3 C4 C5 C6 -179.31(16) ?
C4 C5 C6 C7 -178.83(17) ?
C10 C5 C6 C7 1.5(2) ?
C5 C6 C7 C8 0.5(3) ?
C6 C7 C8 C9 -1.2(3) ?
C7 C8 C9 C10 0.0(3) ?
C8 C9 C10 C5 1.9(2) ?
C8 C9 C10 C1 -177.88(16) ?
C4 C5 C10 C9 177.69(15) ?
C6 C5 C10 C9 -2.6(2) ?
C4 C5 C10 C1 -2.5(2) ?
C6 C5 C10 C1 177.21(14) ?
C2 C1 C10 C9 -177.57(15) ?
N1 C1 C10 C9 2.0(2) ?
C2 C1 C10 C5 2.6(2) ?
N1 C1 C10 C5 -177.85(14) ?
Si1 N2 C11 C12 -22.5(2) y
Si1 N2 C11 C20 158.05(12) y
N2 C11 C12 C13 -179.23(15) ?
C20 C11 C12 C13 0.3(2) ?
C11 C12 C13 C14 0.3(3) ?
C12 C13 C14 C15 -0.9(3) ?
C13 C14 C15 C16 179.28(17) ?
C13 C14 C15 C20 0.8(3) ?
C14 C15 C16 C17 -177.36(17) ?
C20 C15 C16 C17 1.1(3) ?
C15 C16 C17 C18 -0.8(3) ?
C16 C17 C18 C19 -0.7(3) ?
C17 C18 C19 C20 1.8(3) ?
C18 C19 C20 C15 -1.4(2) ?
C18 C19 C20 C11 177.26(16) ?
C14 C15 C20 C19 178.48(15) ?
C16 C15 C20 C19 0.0(2) ?
C14 C15 C20 C11 -0.2(2) ?
C16 C15 C20 C11 -178.75(15) ?
C12 C11 C20 C19 -178.93(15) ?
N2 C11 C20 C19 0.6(2) ?
C12 C11 C20 C15 -0.3(2) ?
N2 C11 C20 C15 179.20(14) ?
Si1 N3 C21 C22 -0.1(2) y
Si1 N3 C21 C30 179.84(12) y
N3 C21 C22 C23 -179.49(18) ?
C30 C21 C22 C23 0.6(3) ?
C21 C22 C23 C24 -1.3(3) ?
C22 C23 C24 C25 0.2(4) ?
C23 C24 C25 C26 -177.7(2) ?
C23 C24 C25 C30 1.6(3) ?
C24 C25 C26 C27 -179.60(19) ?
C30 C25 C26 C27 1.2(3) ?
C25 C26 C27 C28 1.1(3) ?
C26 C27 C28 C29 -1.3(3) ?
C27 C28 C29 C30 -0.8(3) ?
C28 C29 C30 C25 3.1(2) ?
C28 C29 C30 C21 -177.21(15) ?
C26 C25 C30 C29 -3.2(2) ?
C24 C25 C30 C29 177.54(17) ?
C26 C25 C30 C21 177.07(16) ?
C24 C25 C30 C21 -2.2(3) ?
C22 C21 C30 C29 -178.59(16) ?
N3 C21 C30 C29 1.5(2) ?
C22 C21 C30 C25 1.1(2) ?
N3 C21 C30 C25 -178.80(14) ?
Si1 N4 C31 C32 34.5(2) y
Si1 N4 C31 C40 -144.82(12) y
N4 C31 C32 C33 -179.00(15) ?
C40 C31 C32 C33 0.3(2) ?
C31 C32 C33 C34 -2.0(3) ?
C32 C33 C34 C35 1.6(3) ?
C33 C34 C35 C36 179.02(17) ?
C33 C34 C35 C40 0.4(2) ?
C34 C35 C36 C37 -178.57(16) ?
C40 C35 C36 C37 0.0(2) ?
C35 C36 C37 C38 0.9(3) ?
C36 C37 C38 C39 -0.5(3) ?
C37 C38 C39 C40 -0.8(2) ?
C38 C39 C40 C35 1.7(2) ?
C38 C39 C40 C31 -178.91(15) ?
C36 C35 C40 C39 -1.3(2) ?
C34 C35 C40 C39 177.30(14) ?
C36 C35 C40 C31 179.27(14) ?
C34 C35 C40 C31 -2.1(2) ?
C32 C31 C40 C39 -177.62(15) ?
N4 C31 C40 C39 1.7(2) ?
C32 C31 C40 C35 1.7(2) ?
N4 C31 C40 C35 -178.97(13) ?

loop_
_cod_related_entry_id
_cod_related_entry_database
_cod_related_entry_code
1 ChemSpider 21121434
